data_4120372
loop_
_publ_author_name
'Michal Jur\'i\<cek'
'Jonathan C. Barnes'
'Edward J. Dale'
'Wei-Guang Liu'
'Nathan L. Strutt'
'Carson J. Bruns'
'Nicolaas A. Vermeulen'
'Kala C. Ghooray'
'Amy A. Sarjeant'
'Charlotte L. Stern'
'Youssry Y. Botros'
'William A. Goddard'
'J. Fraser Stoddart'

_publ_section_title
;
 Ex2Box: Interdependent Modes of Binding in a Two-Nanometer-Long Synthetic
 Receptor
;
_journal_name_full 'Journal of the American Chemical Society'
_journal_page_first 12736
_journal_page_last 12746
_journal_paper_doi 10.1021/ja4052763
_journal_volume 135
_journal_year 2013
_chemical_formula_moiety 'C60 H48 N4, C18 H12, 4(F6 P), 3(C2 H3 N)'
_chemical_formula_sum 'C84 H69 F24 N7 P4'
_chemical_formula_weight 1756.34
_chemical_name_systematic
;
 ?
;
_space_group_crystal_system triclinic
_space_group_IT_number 2
_space_group_name_Hall '-P 1'
_space_group_name_H-M_alt 'P -1'
_symmetry_space_group_name_Hall '-P 1'
_symmetry_space_group_name_H-M 'P -1'
_atom_sites_solution_hydrogens geom
_audit_creation_date 2013-02-21
_audit_creation_method
;
  Olex2 1.2
  (compiled Dec  5 2012 16:17:34, GUI svn.r4385)
;
_cell_angle_alpha 79.584(18)
_cell_angle_beta 85.427(13)
_cell_angle_gamma 65.79(2)
_cell_formula_units_Z 1
_cell_length_a 10.415(7)
_cell_length_b 11.339(9)
_cell_length_c 21.467(14)
_cell_measurement_reflns_used 5481
_cell_measurement_temperature 100(2)
_cell_measurement_theta_max 65.144
_cell_measurement_theta_min 4.341
_cell_volume 2274(3)
_computing_cell_refinement 'SAINT V7.23A (Bruker, 2005)'
_computing_data_collection 'APEX2 V2.1-4 (Bruker, 2007)'
_computing_data_reduction 'Bruker SAINT'
_computing_molecular_graphics
;
O. V. Dolomanov, L. J. Bourhis, R. J. Gildea, J. A. K. Howard and H. Puschmann,
OLEX2: a complete structure solution, refinement and analysis program.
J. Appl. Cryst. (2009). 42, 339-341.
;
_computing_publication_material
;
O. V. Dolomanov, L. J. Bourhis, R. J. Gildea, J. A. K. Howard and H. Puschmann,
OLEX2: a complete structure solution, refinement and analysis program.
J. Appl. Cryst. (2009). 42, 339-341.
;
_computing_structure_refinement
;
SHELXL, G.M. Sheldrick, Beta test 
;
_computing_structure_solution 'SHELXT, G.M. Sheldrick, Beta test'
_diffrn_ambient_temperature 99.98
_diffrn_detector_area_resol_mean 8
_diffrn_measured_fraction_theta_full 0.913
_diffrn_measured_fraction_theta_max 0.970
_diffrn_measurement_device_type 'Bruker Kappa APEX CCD area detector'
_diffrn_measurement_method '\w and \f scans'
_diffrn_radiation_monochromator 'Quazar optics'
_diffrn_radiation_type CuK\a
_diffrn_radiation_wavelength 1.54178
_diffrn_reflns_av_R_equivalents 0.0315
_diffrn_reflns_av_unetI/netI 0.0411
_diffrn_reflns_Laue_measured_fraction_full 0.913
_diffrn_reflns_Laue_measured_fraction_max 0.970
_diffrn_reflns_limit_h_max 10
_diffrn_reflns_limit_h_min -12
_diffrn_reflns_limit_k_max 13
_diffrn_reflns_limit_k_min -11
_diffrn_reflns_limit_l_max 24
_diffrn_reflns_limit_l_min -25
_diffrn_reflns_number 14610
_diffrn_reflns_point_group_measured_fraction_full 0.913
_diffrn_reflns_point_group_measured_fraction_max 0.970
_diffrn_reflns_theta_full 67.679
_diffrn_reflns_theta_max 64.922
_diffrn_reflns_theta_min 4.333
_diffrn_source microsource
_diffrn_standards_number 0
_exptl_absorpt_coefficient_mu 1.595
_exptl_absorpt_correction_T_max 0.7526
_exptl_absorpt_correction_T_min 0.6638
_exptl_absorpt_correction_type multi-scan
_exptl_absorpt_process_details
;
SADABS-2008/1 (Bruker,2008) was used for absorption correction.
wR2(int) was 0.0480 before and 0.0388 after correction.
The Ratio of minimum to maximum transmission is 0.8820.
The \l/2 correction factor is 0.0015.
;
_exptl_crystal_colour colourless
_exptl_crystal_colour_primary colourless
_exptl_crystal_density_diffrn 1.283
_exptl_crystal_description plate
_exptl_crystal_F_000 898
_exptl_crystal_size_max 0.114
_exptl_crystal_size_mid 0.076
_exptl_crystal_size_min 0.043
_refine_diff_density_max 1.252
_refine_diff_density_min -0.347
_refine_diff_density_rms 0.148
_refine_ls_extinction_method none
_refine_ls_goodness_of_fit_ref 1.422
_refine_ls_hydrogen_treatment constr
_refine_ls_matrix_type full
_refine_ls_number_parameters 896
_refine_ls_number_reflns 7508
_refine_ls_number_restraints 1137
_refine_ls_restrained_S_all 1.416
_refine_ls_R_factor_all 0.1348
_refine_ls_R_factor_gt 0.1060
_refine_ls_shift/su_max 0.005
_refine_ls_shift/su_mean 0.000
_refine_ls_structure_factor_coef Fsqd
_refine_ls_weighting_details
;
 w=1/[\s^2^(Fo^2^)+(0.2000P)^2^]
 where P=(Fo^2^+2Fc^2^)/3
;
_refine_ls_weighting_scheme calc
_refine_ls_wR_factor_gt 0.3191
_refine_ls_wR_factor_ref 0.3515
_reflns_Friedel_coverage 0.000
_reflns_number_gt 5271
_reflns_number_total 7508
_reflns_threshold_expression 'I > 2\s(I)'
_cod_data_source_file ja4052763_si_005.cif
_cod_data_source_block n2393b
_cod_database_code 4120372
_olex2_refinement_description
;
1. Fixed Uiso
 At 1.2 times of:
  H52 of C52, H50 of C50, H55 of C55, H62 of C62, H64 of C64, H60 of C60, H57
  of C57, H59 of C59, H54 of C54, H61 of C61, H51 of C51, H7 of C7, H4 of C4,
  H3 of C3, {H8A,H8B} of C8, H13 of C13, H12 of C12, H6 of C6, H10 of C10, H9
  of C9, {H1A,H1B} of C1, H21 of C21, H22 of C22, H24 of C24, H25 of C25, H27
  of C27, H28 of C28, H29 of C29, H30 of C30, H32 of C32, H33 of C33, H34 of
  C34, H35 of C35, H37 of C37, H38 of C38, H40 of C40, H42 of C42, H43 of C43,
  H44 of C44, H45 of C45, H47 of C47, H49 of C49, H19 of C19, H15 of C15, H16
  of C16, H18 of C18
 At 1.5 times of:
  {H70A,H70B,H70C} of C70A, {H70D,H70E,H70F} of C70, {H68A,H68B,H68C} of C68
2. Restrained distances
 N4A-C70A
 2.6 with sigma of 0.01
 C70A-C69A
 1.4 with sigma of 0.01
 N4A-C69A
 1.2 with sigma of 0.01
 C65-C64 - C63-C64 - C63-C62 - C62-C61 - C61-C60 - C60-C59 - C58-C59 - C58-C57
 - C63-C58 - C65-C56 - C56-C57 - C56-C55 - C55-C54 - C53-C54 - C53-C66 - C65-
 C66 - C66-C49 - C50-C49 - C51-C50 - C52-C51 - C53-C52
 with sigma of 0.02
 P1-F3A - P1-F3 - P1-F4A - P1-F4 - P1-F5A - P1-F5 - P1-F6A - P1-F6
 with sigma of 0.02
 N4-C69 - N4A-C69A
 with sigma of 0.02
 C69-C70 - C69A-C70A
 with sigma of 0.02
 C45-C44 - C44-C43 - C43-C42 - C41-C42 - C46-C41 - C46-C45 - C46-C47 - C48-C47
 - C48-C39 - C39-C40 - C41-C40 - C39-C38 - C38-C37 - C36-C37 - C36-C31 - C48-
 C31 - C31-C32 - C33-C32 - C34-C33 - C35-C34 - C36-C35
 with sigma of 0.01
3. Rigid bond restraints
 C59, C66, C53, C56, C65, C49, C52, C54, C55, C57, C64, C50, C51, C58, C63,
 C62, C60, C61
 with sigma for 1-2 distances of 0.01 and sigma for 1-3 distances of 0.01
 F6, F3A, F3, F4A, F4, F5A, F5, F6A
 with sigma for 1-2 distances of 0.01 and sigma for 1-3 distances of 0.01
 C69A, N4A, C70A, C69, N4, C70
 with sigma for 1-2 distances of 0.01 and sigma for 1-3 distances of 0.01
 F6, F3A, F4A, F4, F5A, F5, F6A
 with sigma for 1-2 distances of 0.01 and sigma for 1-3 distances of 0.01
 C40, C33, C34, C35, C36, C32, C37, C31, C38, C48, C39, C47, C46, C41, C45,
 C42, C44, C43
 with sigma for 1-2 distances of 0.01 and sigma for 1-3 distances of 0.01
4. Uiso/Uaniso restraints and constraints
C59 - C66 - C53 - C56 - C65 - C49 - C52 - C54 - C55 - C57 - C64 - C50 - C51 - 
C58 - C63 - C62 - C60 - C61: within 1.7A with sigma of 0.01 and sigma for 
terminal atoms of 0.02
F6 - F3A - F3 - F4A - F4 - F5A - F5 - F6A: within 1.7A with sigma of 0.04 and 
sigma for terminal atoms of 0.08
C69A - N4A - C70A - C69 - N4 - C70: within 1.7A with sigma of 0.01 and sigma 
for terminal atoms of 0.02
F6 - F3A - F4A - F4 - F5A - F5 - F6A: within 1.7A with sigma of 0.04 and sigma 
for terminal atoms of 0.08
C40 - C33 - C34 - C35 - C36 - C32 - C37 - C31 - C38 - C48 - C39 - C47 - C46 - 
C41 - C45 - C42 - C44 - C43: within 1.7A with sigma of 0.04 and sigma for 
terminal atoms of 0.08
Uanis(C64) - Ueq, Uanis(C49) - Ueq, Uanis(C50) - Ueq, Uanis(C66) - Ueq, 
Uanis(C51) - Ueq, Uanis(C53) - Ueq, Uanis(C65) - Ueq, Uanis(C52) - Ueq, 
Uanis(C54) - Ueq, Uanis(C56) - Ueq, Uanis(C55) - Ueq, Uanis(C63) - Ueq, 
Uanis(C57) - Ueq, Uanis(C62) - Ueq, Uanis(C58) - Ueq, Uanis(C61) - Ueq, 
Uanis(C59) - Ueq, Uanis(C60) - Ueq: with sigma of 0.01 and sigma for terminal 
atoms of 0.02
Uanis(C43) - Ueq, Uanis(C32) - Ueq, Uanis(C33) - Ueq, Uanis(C31) - Ueq, 
Uanis(C34) - Ueq, Uanis(C36) - Ueq, Uanis(C48) - Ueq, Uanis(C35) - Ueq, 
Uanis(C37) - Ueq, Uanis(C47) - Ueq, Uanis(C39) - Ueq, Uanis(C38) - Ueq, 
Uanis(C46) - Ueq, Uanis(C40) - Ueq, Uanis(C45) - Ueq, Uanis(C41) - Ueq, 
Uanis(C44) - Ueq, Uanis(C42) - Ueq: with sigma of 0.01 and sigma for terminal 
atoms of 0.02
5. others
 Sof(F9)=Sof(F10)=Sof(F11)=Sof(F12)=1-Sof(F10)=1-Sof(F10)=1-Sof(F10)=1-Sof(F10)
 Sof(N4)=Sof(C69)=Sof(C70)=Sof(H70D)=Sof(H70E)=Sof(H70F)=1-Sof(C69)=1-Sof(C69)=
 1-Sof(C69)=1-Sof(C69)=1-Sof(C69)=1-Sof(C69)
 Sof(F3)=Sof(F4)=Sof(F5)=Sof(F6)=1-Sof(F4)=1-Sof(F4)=1-Sof(F4)=1-Sof(F4)
 Fixed Sof: C31(0.25) C32(0.25) H32(0.25) C33(0.25) H33(0.25) C34(0.25)
 H34(0.25) C35(0.25) H35(0.25) C36(0.25) C37(0.25) H37(0.25) C38(0.25)
 H38(0.25) C39(0.25) C40(0.25) H40(0.25) C41(0.25) C42(0.25) H42(0.25)
 C43(0.25) H43(0.25) C44(0.25) H44(0.25) C45(0.25) H45(0.25) C46(0.25)
 C47(0.25) H47(0.25) C48(0.25) C49(0.25) H49(0.25) C50(0.25) H50(0.25)
 C51(0.25) H51(0.25) C52(0.25) H52(0.25) C53(0.25) C54(0.25) H54(0.25)
 C55(0.25) H55(0.25) C56(0.25) C57(0.25) H57(0.25) C58(0.25) C59(0.25)
 H59(0.25) C60(0.25) H60(0.25) C61(0.25) H61(0.25) C62(0.25) H62(0.25)
 C63(0.25) C64(0.25) H64(0.25) C65(0.25) C66(0.25)
6.a Secondary CH2 refined with riding coordinates:
 C1(H1A,H1B), C8(H8A,H8B)
6.b Me refined with riding coordinates:
 C70(H70D,H70E,H70F), C70A(H70A,H70B,H70C)
6.c Aromatic/amide H refined with riding coordinates:
 C3(H3), C4(H4), C6(H6), C7(H7), C9(H9), C10(H10), C12(H12), C13(H13),
 C15(H15), C16(H16), C18(H18), C19(H19), C21(H21), C22(H22), C24(H24), C25(H25),
  C27(H27), C28(H28), C29(H29), C30(H30), C32(H32), C33(H33), C34(H34),
 C35(H35), C37(H37), C38(H38), C40(H40), C42(H42), C43(H43), C44(H44), C45(H45),
  C47(H47), C49(H49), C50(H50), C51(H51), C52(H52), C54(H54), C55(H55),
 C57(H57), C59(H59), C60(H60), C61(H61), C62(H62), C64(H64)
6.d Idealised Me refined as rotating group:
 C68(H68A,H68B,H68C)
;
_shelx_estimated_absorpt_t_max 0.935
_shelx_estimated_absorpt_t_min 0.839
_shelx_space_group_comment
;
The symmetry employed for this shelxl refinement is uniquely defined
by the following loop, which should always be used as a source of
symmetry information in preference to the above space-group names.
They are only intended as comments.
;
_shelxl_version_number 2012-9

loop_
_space_group_symop_operation_xyz
'x, y, z'
'-x, -y, -z'

loop_
_atom_site_label
_atom_site_type_symbol
_atom_site_fract_x
_atom_site_fract_y
_atom_site_fract_z
_atom_site_U_iso_or_equiv
_atom_site_adp_type
_atom_site_occupancy
_atom_site_site_symmetry_order
_atom_site_calc_flag
_atom_site_refinement_flags_posn
_atom_site_refinement_flags_adp
_atom_site_refinement_flags_occupancy
_atom_site_disorder_assembly
_atom_site_disorder_group
N1 N 0.4144(4) 0.4652(4) 0.89871(19) 0.0395(10) Uani 1 1 d . . . . .
N2 N 0.5363(4) 1.0655(4) 0.19234(18) 0.0366(9) Uani 1 1 d . . . . .
C1 C 0.4544(5) -0.0967(5) 0.8783(2) 0.0383(11) Uani 1 1 d . . . . .
H1A H 0.5403 -0.1729 0.8948 0.046 Uiso 1 1 calc R U . . .
H1B H 0.3722 -0.1188 0.8903 0.046 Uiso 1 1 calc R U . . .
C2 C 0.4394(5) 0.0208(4) 0.9059(2) 0.0337(10) Uani 1 1 d . . . . .
C3 C 0.5582(5) 0.0333(4) 0.9236(2) 0.0357(11) Uani 1 1 d . . . . .
H3 H 0.6482 -0.0368 0.9224 0.043 Uiso 1 1 calc R U . . .
C4 C 0.5456(5) 0.1491(5) 0.9431(2) 0.0384(11) Uani 1 1 d . . . . .
H4 H 0.6268 0.1576 0.9552 0.046 Uiso 1 1 calc R U . . .
C5 C 0.4130(5) 0.2520(5) 0.9447(2) 0.0355(10) Uani 1 1 d . . . . .
C6 C 0.2946(5) 0.2372(5) 0.9297(2) 0.0439(12) Uani 1 1 d . . . . .
H6 H 0.2043 0.3059 0.9326 0.053 Uiso 1 1 calc R U . . .
C7 C 0.3067(5) 0.1219(5) 0.9102(2) 0.0420(12) Uani 1 1 d . . . . .
H7 H 0.2249 0.1123 0.9000 0.050 Uiso 1 1 calc R U . . .
C8 C 0.4006(5) 0.3822(5) 0.9591(2) 0.0398(11) Uani 1 1 d . . . . .
H8A H 0.3083 0.4269 0.9792 0.048 Uiso 1 1 calc R U . . .
H8B H 0.4756 0.3678 0.9888 0.048 Uiso 1 1 calc R U . . .
C9 C 0.5433(5) 0.4487(5) 0.8749(2) 0.0425(12) Uani 1 1 d . . . . .
H9 H 0.6244 0.3921 0.8993 0.051 Uiso 1 1 calc R U . . .
C10 C 0.5590(5) 0.5128(5) 0.8160(2) 0.0431(12) Uani 1 1 d . . . . .
H10 H 0.6507 0.4996 0.8001 0.052 Uiso 1 1 calc R U . . .
C11 C 0.4414(5) 0.5972(5) 0.7792(2) 0.0402(11) Uani 1 1 d . . . . .
C12 C 0.3098(5) 0.6162(5) 0.8072(2) 0.0427(12) Uani 1 1 d . . . . .
H12 H 0.2267 0.6765 0.7852 0.051 Uiso 1 1 calc R U . . .
C13 C 0.2993(5) 0.5490(5) 0.8657(2) 0.0457(12) Uani 1 1 d . . . . .
H13 H 0.2088 0.5620 0.8833 0.055 Uiso 1 1 calc R U . . .
C14 C 0.4557(5) 0.6594(5) 0.7141(2) 0.0403(11) Uani 1 1 d . . . . .
C15 C 0.5789(6) 0.6743(5) 0.6914(2) 0.0445(12) Uani 1 1 d . . . . .
H15 H 0.6555 0.6472 0.7194 0.053 Uiso 1 1 calc R U . . .
C16 C 0.5918(6) 0.7272(5) 0.6296(2) 0.0460(12) Uani 1 1 d . . . . .
H16 H 0.6767 0.7366 0.6161 0.055 Uiso 1 1 calc R U . . .
C17 C 0.4829(6) 0.7675(5) 0.5860(2) 0.0423(12) Uani 1 1 d . . . . .
C18 C 0.3613(6) 0.7510(6) 0.6079(3) 0.0533(14) Uani 1 1 d . . . . .
H18 H 0.2861 0.7754 0.5794 0.064 Uiso 1 1 calc R U . . .
C19 C 0.3471(6) 0.6993(6) 0.6707(3) 0.0529(14) Uani 1 1 d . . . . .
H19 H 0.2617 0.6910 0.6843 0.063 Uiso 1 1 calc R U . . .
C20 C 0.4960(6) 0.8222(5) 0.5191(2) 0.0427(12) Uani 1 1 d . . . . .
C21 C 0.6242(6) 0.8057(7) 0.4901(3) 0.0637(17) Uani 1 1 d . . . . .
H21 H 0.7080 0.7577 0.5140 0.076 Uiso 1 1 calc R U . . .
C22 C 0.6338(6) 0.8570(7) 0.4274(3) 0.0642(18) Uani 1 1 d . . . . .
H22 H 0.7240 0.8443 0.4096 0.077 Uiso 1 1 calc R U . . .
C23 C 0.5156(5) 0.9266(5) 0.3897(2) 0.0409(11) Uani 1 1 d . . . . .
C24 C 0.3875(6) 0.9459(7) 0.4195(3) 0.0653(18) Uani 1 1 d . . . . .
H24 H 0.3037 0.9956 0.3958 0.078 Uiso 1 1 calc R U . . .
C25 C 0.3764(7) 0.8958(7) 0.4824(3) 0.0690(19) Uani 1 1 d . . . . .
H25 H 0.2859 0.9118 0.5008 0.083 Uiso 1 1 calc R U . . .
C26 C 0.5234(5) 0.9769(5) 0.3217(2) 0.0394(11) Uani 1 1 d . . . . .
C27 C 0.6443(6) 0.9912(5) 0.2934(2) 0.0459(12) Uani 1 1 d . . . . .
H27 H 0.7235 0.9711 0.3188 0.055 Uiso 1 1 calc R U . . .
C28 C 0.6490(6) 1.0338(5) 0.2294(2) 0.0452(12) Uani 1 1 d . . . . .
H28 H 0.7320 1.0410 0.2110 0.054 Uiso 1 1 calc R U . . .
C29 C 0.4179(5) 1.0557(5) 0.2187(2) 0.0417(11) Uani 1 1 d . . . . .
H29 H 0.3385 1.0796 0.1928 0.050 Uiso 1 1 calc R U . . .
C30 C 0.4103(5) 1.0120(5) 0.2819(2) 0.0417(11) Uani 1 1 d . . . . .
H30 H 0.3260 1.0056 0.2989 0.050 Uiso 1 1 calc R U . . .
C31 C 0.5610(19) 0.588(2) 0.3832(9) 0.054(4) Uani 0.25 1 d D U P A -1
C32 C 0.692(3) 0.572(3) 0.3500(10) 0.068(5) Uani 0.25 1 d D U P A -1
H32 H 0.7742 0.5276 0.3754 0.081 Uiso 0.25 1 calc R U P A -1
C33 C 0.719(3) 0.614(3) 0.2842(10) 0.079(6) Uani 0.25 1 d D U P A -1
H33 H 0.8136 0.5869 0.2699 0.095 Uiso 0.25 1 calc R U P A -1
C34 C 0.608(2) 0.696(2) 0.2390(11) 0.065(5) Uani 0.25 1 d D U P A -1
H34 H 0.6145 0.7396 0.1974 0.078 Uiso 0.25 1 calc R U P A -1
C35 C 0.485(3) 0.694(2) 0.2749(10) 0.059(4) Uani 0.25 1 d D U P A -1
H35 H 0.4050 0.7319 0.2481 0.071 Uiso 0.25 1 calc R U P A -1
C36 C 0.444(2) 0.652(2) 0.3388(9) 0.064(5) Uani 0.25 1 d D U P A -1
C37 C 0.303(2) 0.670(3) 0.3608(12) 0.068(5) Uani 0.25 1 d D U P A -1
H37 H 0.2260 0.7141 0.3327 0.081 Uiso 0.25 1 calc R U P A -1
C38 C 0.281(3) 0.619(3) 0.4256(10) 0.062(5) Uani 0.25 1 d D U P A -1
H38 H 0.1883 0.6290 0.4384 0.074 Uiso 0.25 1 calc R U P A -1
C39 C 0.392(2) 0.553(3) 0.4721(11) 0.060(5) Uani 0.25 1 d D U P A -1
C40 C 0.352(3) 0.504(3) 0.5345(10) 0.072(5) Uani 0.25 1 d D U P A -1
H40 H 0.2578 0.5152 0.5440 0.087 Uiso 0.25 1 calc R U P A -1
C41 C 0.462(2) 0.437(3) 0.5820(10) 0.060(5) Uani 0.25 1 d D U P A -1
C42 C 0.420(3) 0.389(2) 0.6443(10) 0.059(5) Uani 0.25 1 d D U P A -1
H42 H 0.3267 0.3980 0.6549 0.071 Uiso 0.25 1 calc R U P A -1
C43 C 0.536(2) 0.325(3) 0.6886(13) 0.062(5) Uani 0.25 1 d D U P A -1
H43 H 0.5209 0.2937 0.7315 0.074 Uiso 0.25 1 calc R U P A -1
C44 C 0.675(2) 0.311(3) 0.6657(11) 0.063(5) Uani 0.25 1 d D U P A -1
H44 H 0.7501 0.2613 0.6946 0.076 Uiso 0.25 1 calc R U P A -1
C45 C 0.712(2) 0.363(2) 0.6038(11) 0.058(5) Uani 0.25 1 d D U P A -1
H45 H 0.8056 0.3556 0.5938 0.070 Uiso 0.25 1 calc R U P A -1
C46 C 0.6000(19) 0.426(2) 0.5580(10) 0.058(4) Uani 0.25 1 d D U P A -1
C47 C 0.639(2) 0.475(2) 0.4956(10) 0.055(4) Uani 0.25 1 d D U P A -1
H47 H 0.7332 0.4656 0.4863 0.066 Uiso 0.25 1 calc R U P A -1
C48 C 0.530(2) 0.540(3) 0.4477(9) 0.065(5) Uani 0.25 1 d D U P A -1
C49 C 0.9693(19) 0.7226(16) 0.5478(9) 0.047(3) Uani 0.25 1 d D U P B -1
H49 H 0.9769 0.7181 0.5038 0.056 Uiso 0.25 1 calc R U P B -1
C50 C 0.951(2) 0.623(2) 0.5911(8) 0.053(3) Uani 0.25 1 d D U P B -1
H50 H 0.9425 0.5528 0.5762 0.064 Uiso 0.25 1 calc R U P B -1
C51 C 0.944(2) 0.627(2) 0.6565(8) 0.053(3) Uani 0.25 1 d D U P B -1
H51 H 0.9357 0.5557 0.6853 0.063 Uiso 0.25 1 calc R U P B -1
C52 C 0.949(3) 0.730(2) 0.6799(10) 0.047(4) Uani 0.25 1 d D U P B -1
H52 H 0.9386 0.7368 0.7236 0.057 Uiso 0.25 1 calc R U P B -1
C53 C 0.9688(18) 0.8224(17) 0.6345(7) 0.045(3) Uani 0.25 1 d D U P B -1
C54 C 0.972(3) 0.921(2) 0.6621(11) 0.045(3) Uani 0.25 1 d D U P B -1
H54 H 0.9640 0.9208 0.7065 0.053 Uiso 0.25 1 calc R U P B -1
C55 C 0.9890(19) 1.019(2) 0.6197(8) 0.048(3) Uani 0.25 1 d D U P B -1
H55 H 0.9959 1.0877 0.6373 0.058 Uiso 0.25 1 calc R U P B -1
C56 C 0.997(3) 1.032(2) 0.5527(8) 0.041(3) Uani 0.25 1 d D U P B -1
C57 C 1.0084(19) 1.1380(19) 0.5107(8) 0.049(3) Uani 0.25 1 d D U P B -1
H57 H 1.0122 1.2063 0.5294 0.059 Uiso 0.25 1 calc R U P B -1
C58 C 1.015(3) 1.155(2) 0.4439(8) 0.044(3) Uani 0.25 1 d D U P B -1
C59 C 1.0304(19) 1.2611(19) 0.4048(8) 0.049(3) Uani 0.25 1 d D U P B -1
H59 H 1.0343 1.3307 0.4224 0.059 Uiso 0.25 1 calc R U P B -1
C60 C 1.040(3) 1.263(2) 0.3394(9) 0.044(4) Uani 0.25 1 d D U P B -1
H60 H 1.0503 1.3342 0.3119 0.053 Uiso 0.25 1 calc R U P B -1
C61 C 1.0347(16) 1.1595(15) 0.3142(9) 0.039(3) Uani 0.25 1 d D U P B -1
H61 H 1.0400 1.1621 0.2696 0.047 Uiso 0.25 1 calc R U P B -1
C62 C 1.022(2) 1.0515(19) 0.3538(7) 0.032(3) Uani 0.25 1 d D U P B -1
H62 H 1.0180 0.9819 0.3362 0.038 Uiso 0.25 1 calc R U P B -1
C63 C 1.0140(16) 1.0480(15) 0.4193(7) 0.037(3) Uani 0.25 1 d D U P B -1
C64 C 1.000(3) 0.9393(19) 0.4595(7) 0.027(3) Uani 0.25 1 d D U P B -1
H64 H 0.9946 0.8714 0.4409 0.033 Uiso 0.25 1 calc R U P B -1
C65 C 0.9929(17) 0.9295(15) 0.5257(7) 0.037(3) Uani 0.25 1 d D U P B -1
C66 C 0.977(3) 0.8267(19) 0.5689(7) 0.038(3) Uani 0.25 1 d D U P B -1
P1 P 0.06789(16) 0.93036(19) 0.16969(9) 0.0674(6) Uani 1 1 d D . . . .
F1 F 0.0095(6) 0.8999(6) 0.2380(2) 0.1088(17) Uani 1 1 d . . . . .
F2 F 0.1234(5) 0.9663(8) 0.0996(3) 0.141(3) Uani 1 1 d . . . . .
F3 F -0.0602(11) 0.941(2) 0.1326(8) 0.106(7) Uani 0.50(2) 1 d D U P C 1
F4 F 0.1775(19) 0.7979(15) 0.1610(15) 0.143(9) Uani 0.50(2) 1 d D U P C 1
F5 F 0.1797(16) 0.9557(18) 0.2028(9) 0.090(5) Uani 0.50(2) 1 d D U P C 1
F6 F -0.0331(13) 1.0806(12) 0.1759(9) 0.133(7) Uani 0.50(2) 1 d D U P C 1
F3A F -0.0627(14) 1.054(2) 0.1557(12) 0.166(12) Uani 0.50(2) 1 d D U P C 2
F4A F -0.014(3) 0.849(3) 0.1519(9) 0.148(7) Uani 0.50(2) 1 d D U P C 2
F5A F 0.182(2) 0.7923(14) 0.1809(16) 0.161(11) Uani 0.50(2) 1 d D U P C 2
F6A F 0.154(2) 0.999(2) 0.1856(15) 0.145(9) Uani 0.50(2) 1 d D U P C 2
P2 P 0.12103(14) 0.40521(12) 0.12714(6) 0.0415(4) Uani 1 1 d . . . . .
F7 F 0.2315(4) 0.3455(4) 0.18379(17) 0.0764(12) Uani 1 1 d . . . . .
F8 F 0.0074(4) 0.4637(3) 0.07145(16) 0.0622(9) Uani 1 1 d . . . . .
F9 F 0.0375(18) 0.5130(14) 0.1651(5) 0.102(6) Uani 0.48(2) 1 d . . P D 1
F10 F 0.0432(12) 0.3143(11) 0.1575(6) 0.064(4) Uani 0.48(2) 1 d . . P D 1
F11 F 0.2098(9) 0.2953(12) 0.0838(6) 0.062(3) Uani 0.48(2) 1 d . . P D 1
F12 F 0.2048(11) 0.4879(11) 0.0894(5) 0.049(3) Uani 0.48(2) 1 d . . P D 1
F9A F 0.079(3) 0.5512(12) 0.1397(11) 0.147(9) Uani 0.52(2) 1 d . . P D 2
F10A F -0.0035(14) 0.392(2) 0.1752(5) 0.099(6) Uani 0.52(2) 1 d . . P D 2
F11A F 0.1615(18) 0.2610(9) 0.1175(9) 0.094(7) Uani 0.52(2) 1 d . . P D 2
F12A F 0.2489(17) 0.408(3) 0.0862(5) 0.113(6) Uani 0.52(2) 1 d . . P D 2
N3 N 0.2853(5) 0.7173(5) 0.9695(2) 0.0544(12) Uani 1 1 d . . . . .
C67 C 0.1697(6) 0.7465(5) 0.9835(2) 0.0448(12) Uani 1 1 d . . . . .
C68 C 0.0223(6) 0.7806(7) 1.0013(3) 0.0633(16) Uani 1 1 d . . . . .
H68A H -0.0105 0.7205 0.9869 0.095 Uiso 1 1 calc R U . . .
H68B H -0.0344 0.8707 0.9815 0.095 Uiso 1 1 calc R U . . .
H68C H 0.0126 0.7736 1.0475 0.095 Uiso 1 1 calc R U . . .
N4 N 0.943(2) 0.704(3) 0.3607(9) 0.096(5) Uani 0.343(8) 1 d D U P E 1
C69 C 0.911(3) 0.691(3) 0.3109(9) 0.099(5) Uani 0.343(8) 1 d D U P E 1
C70 C 0.881(3) 0.674(3) 0.2501(9) 0.109(7) Uani 0.343(8) 1 d D U P E 1
H70D H 0.8476 0.7581 0.2215 0.164 Uiso 0.343(8) 1 calc R U P E 1
H70E H 0.8076 0.6393 0.2546 0.164 Uiso 0.343(8) 1 calc R U P E 1
H70F H 0.9663 0.6117 0.2325 0.164 Uiso 0.343(8) 1 calc R U P E 1
N4A N 0.971(5) 0.525(5) 0.4151(14) 0.092(8) Uani 0.157(8) 1 d D U P E 2
C69A C 0.992(6) 0.585(6) 0.3652(15) 0.095(7) Uani 0.157(8) 1 d D U P E 2
C70A C 0.984(8) 0.626(7) 0.2984(16) 0.103(8) Uani 0.157(8) 1 d D U P E 2
H70A H 0.9684 0.5623 0.2781 0.155 Uiso 0.157(8) 1 calc R U P E 2
H70B H 1.0717 0.6331 0.2825 0.155 Uiso 0.157(8) 1 calc R U P E 2
H70C H 0.9050 0.7120 0.2885 0.155 Uiso 0.157(8) 1 calc R U P E 2

loop_
_atom_site_aniso_label
_atom_site_aniso_U_11
_atom_site_aniso_U_22
_atom_site_aniso_U_33
_atom_site_aniso_U_23
_atom_site_aniso_U_13
_atom_site_aniso_U_12
N1 0.044(2) 0.041(2) 0.032(2) -0.0007(16) 0.0009(17) -0.0179(18)
N2 0.043(2) 0.040(2) 0.029(2) 0.0009(15) 0.0000(17) -0.0218(17)
C1 0.043(3) 0.043(3) 0.028(2) 0.0063(19) -0.001(2) -0.022(2)
C2 0.036(2) 0.041(2) 0.021(2) 0.0064(17) 0.0000(18) -0.017(2)
C3 0.037(2) 0.039(3) 0.026(2) 0.0051(18) -0.0006(18) -0.014(2)
C4 0.042(3) 0.047(3) 0.027(2) 0.0047(19) 0.0006(19) -0.023(2)
C5 0.039(2) 0.042(3) 0.022(2) 0.0014(18) 0.0036(18) -0.017(2)
C6 0.036(3) 0.045(3) 0.043(3) -0.007(2) 0.007(2) -0.011(2)
C7 0.036(2) 0.053(3) 0.039(3) -0.003(2) -0.001(2) -0.022(2)
C8 0.047(3) 0.048(3) 0.025(2) 0.0003(19) 0.002(2) -0.022(2)
C9 0.041(3) 0.048(3) 0.040(3) 0.003(2) -0.007(2) -0.021(2)
C10 0.044(3) 0.046(3) 0.040(3) 0.010(2) -0.004(2) -0.025(2)
C11 0.051(3) 0.037(3) 0.034(3) 0.0007(19) -0.003(2) -0.022(2)
C12 0.041(3) 0.049(3) 0.034(3) 0.000(2) 0.000(2) -0.017(2)
C13 0.040(3) 0.046(3) 0.041(3) 0.001(2) 0.000(2) -0.010(2)
C14 0.051(3) 0.042(3) 0.030(3) -0.0009(19) -0.003(2) -0.022(2)
C15 0.048(3) 0.051(3) 0.031(3) 0.002(2) -0.003(2) -0.020(2)
C16 0.050(3) 0.051(3) 0.038(3) 0.001(2) -0.002(2) -0.025(2)
C17 0.052(3) 0.044(3) 0.034(3) -0.001(2) -0.004(2) -0.023(2)
C18 0.059(3) 0.066(4) 0.035(3) 0.010(2) -0.013(2) -0.030(3)
C19 0.046(3) 0.067(4) 0.046(3) 0.012(3) -0.006(2) -0.030(3)
C20 0.055(3) 0.040(3) 0.034(3) -0.004(2) -0.003(2) -0.021(2)
C21 0.052(3) 0.092(5) 0.038(3) 0.013(3) -0.011(3) -0.027(3)
C22 0.048(3) 0.103(5) 0.036(3) 0.017(3) -0.007(2) -0.035(3)
C23 0.049(3) 0.040(3) 0.031(3) -0.003(2) -0.004(2) -0.016(2)
C24 0.050(3) 0.095(5) 0.031(3) 0.010(3) -0.008(2) -0.017(3)
C25 0.049(3) 0.103(5) 0.038(3) 0.007(3) 0.002(3) -0.022(3)
C26 0.045(3) 0.037(3) 0.034(3) -0.0028(19) -0.002(2) -0.016(2)
C27 0.047(3) 0.058(3) 0.035(3) 0.000(2) -0.010(2) -0.024(2)
C28 0.047(3) 0.056(3) 0.040(3) -0.005(2) -0.001(2) -0.030(2)
C29 0.040(3) 0.050(3) 0.032(3) 0.002(2) -0.002(2) -0.018(2)
C30 0.039(3) 0.050(3) 0.032(3) -0.001(2) 0.002(2) -0.017(2)
C31 0.065(7) 0.031(8) 0.061(7) -0.017(7) 0.003(5) -0.010(6)
C32 0.073(7) 0.064(9) 0.069(7) -0.021(7) -0.006(6) -0.025(7)
C33 0.083(8) 0.081(10) 0.075(8) -0.021(7) -0.001(7) -0.032(7)
C34 0.081(8) 0.059(9) 0.065(8) -0.031(6) -0.013(6) -0.026(7)
C35 0.091(8) 0.034(8) 0.058(7) -0.030(6) -0.010(6) -0.021(7)
C36 0.081(7) 0.046(9) 0.066(7) -0.026(7) -0.001(6) -0.018(7)
C37 0.074(7) 0.060(10) 0.060(8) -0.017(8) -0.012(7) -0.013(7)
C38 0.073(8) 0.056(9) 0.055(7) -0.024(7) -0.008(6) -0.015(7)
C39 0.062(7) 0.043(8) 0.058(7) -0.017(7) 0.002(6) -0.001(7)
C40 0.086(8) 0.062(9) 0.059(7) -0.023(7) 0.000(6) -0.015(7)
C41 0.064(7) 0.047(9) 0.058(7) -0.020(7) 0.006(6) -0.006(7)
C42 0.072(8) 0.048(9) 0.067(8) -0.027(7) 0.006(6) -0.027(7)
C43 0.086(8) 0.043(9) 0.053(8) -0.018(7) 0.016(6) -0.021(7)
C44 0.072(8) 0.048(9) 0.059(8) -0.010(7) -0.006(7) -0.012(7)
C45 0.063(7) 0.045(9) 0.060(8) -0.016(7) 0.016(6) -0.016(7)
C46 0.070(7) 0.038(8) 0.052(7) -0.024(6) 0.016(6) -0.005(6)
C47 0.054(7) 0.038(8) 0.057(7) -0.016(7) 0.015(6) -0.002(6)
C48 0.072(7) 0.048(9) 0.066(7) -0.021(7) 0.001(6) -0.009(7)
C49 0.024(5) 0.062(6) 0.041(5) 0.002(5) 0.004(5) -0.009(5)
C50 0.031(6) 0.063(6) 0.056(6) 0.003(5) -0.001(5) -0.015(5)
C51 0.027(6) 0.063(6) 0.050(6) 0.009(5) 0.009(5) -0.009(5)
C52 0.022(6) 0.062(6) 0.034(5) 0.007(5) 0.006(5) 0.000(5)
C53 0.020(5) 0.060(5) 0.040(5) -0.004(4) 0.001(5) -0.005(4)
C54 0.023(6) 0.060(6) 0.041(6) -0.015(5) -0.003(5) -0.003(5)
C55 0.025(6) 0.059(6) 0.050(5) -0.019(5) -0.003(5) -0.001(5)
C56 0.020(5) 0.054(5) 0.040(5) -0.021(4) -0.005(5) -0.001(5)
C57 0.026(6) 0.056(6) 0.056(5) -0.020(5) -0.004(5) -0.001(5)
C58 0.019(5) 0.051(5) 0.048(5) -0.012(4) -0.008(5) 0.001(4)
C59 0.023(5) 0.052(5) 0.061(6) -0.015(5) -0.012(5) 0.000(5)
C60 0.013(6) 0.050(6) 0.049(6) -0.001(5) -0.009(6) 0.005(5)
C61 0.012(5) 0.046(6) 0.039(5) 0.003(4) -0.006(5) 0.005(5)
C62 0.009(5) 0.041(6) 0.027(5) 0.002(5) 0.001(5) 0.005(5)
C63 0.012(5) 0.045(5) 0.037(4) 0.000(4) -0.006(4) 0.003(4)
C64 0.009(5) 0.042(5) 0.020(5) -0.009(4) -0.003(5) 0.002(5)
C65 0.015(5) 0.053(5) 0.032(4) -0.010(4) -0.003(4) -0.001(4)
C66 0.014(5) 0.056(5) 0.027(5) -0.003(4) 0.001(5) 0.001(4)
P1 0.0416(9) 0.0969(14) 0.0740(12) -0.0154(9) -0.0023(8) -0.0373(9)
F1 0.109(4) 0.158(5) 0.079(3) -0.009(3) -0.001(3) -0.078(4)
F2 0.073(3) 0.219(7) 0.100(4) 0.023(4) 0.015(3) -0.053(4)
F3 0.057(6) 0.185(17) 0.088(9) -0.069(10) -0.003(5) -0.040(9)
F4 0.140(14) 0.123(14) 0.22(2) -0.110(15) 0.059(12) -0.083(12)
F5 0.044(5) 0.119(12) 0.116(9) -0.059(8) -0.020(5) -0.023(7)
F6 0.054(8) 0.123(9) 0.227(17) -0.108(12) -0.030(7) -0.004(6)
F3A 0.036(6) 0.205(19) 0.161(17) 0.105(14) 0.001(9) -0.007(10)
F4A 0.136(14) 0.24(2) 0.144(13) -0.029(13) -0.023(10) -0.146(14)
F5A 0.129(14) 0.063(9) 0.22(2) 0.011(10) 0.033(12) 0.011(9)
F6A 0.085(12) 0.096(12) 0.29(3) -0.073(13) 0.046(12) -0.069(10)
P2 0.0488(8) 0.0410(8) 0.0322(7) 0.0019(5) -0.0018(6) -0.0185(6)
F7 0.097(3) 0.088(3) 0.060(2) 0.0227(18) -0.040(2) -0.061(2)
F8 0.060(2) 0.065(2) 0.0485(19) 0.0097(15) -0.0138(16) -0.0187(16)
F9 0.163(11) 0.049(8) 0.047(6) -0.022(5) 0.021(7) 0.006(7)
F10 0.077(7) 0.068(8) 0.052(6) 0.026(5) -0.008(5) -0.046(6)
F11 0.057(5) 0.056(6) 0.063(6) -0.018(5) -0.001(4) -0.008(4)
F12 0.050(5) 0.058(6) 0.045(4) 0.010(4) -0.005(4) -0.034(4)
F9A 0.24(2) 0.048(6) 0.132(15) -0.008(8) -0.102(15) -0.026(8)
F10A 0.074(7) 0.198(19) 0.050(5) -0.008(7) 0.006(4) -0.085(10)
F11A 0.111(12) 0.044(5) 0.113(13) -0.019(6) -0.069(11) -0.003(5)
F12A 0.121(10) 0.167(19) 0.064(6) -0.031(8) 0.046(6) -0.075(11)
N3 0.054(3) 0.068(3) 0.050(3) -0.008(2) 0.003(2) -0.035(2)
C67 0.056(3) 0.050(3) 0.037(3) -0.005(2) -0.001(2) -0.031(3)
C68 0.054(3) 0.079(4) 0.065(4) -0.009(3) 0.004(3) -0.037(3)
N4 0.107(12) 0.147(14) 0.071(9) -0.022(10) 0.016(9) -0.088(11)
C69 0.128(13) 0.140(13) 0.059(8) -0.010(9) 0.023(9) -0.090(11)
C70 0.177(17) 0.112(14) 0.055(9) -0.022(10) 0.027(11) -0.075(13)
N4A 0.116(19) 0.16(2) 0.051(12) -0.027(14) 0.003(15) -0.109(17)
C69A 0.117(13) 0.142(14) 0.065(9) -0.015(11) 0.012(10) -0.095(13)
C70A 0.131(15) 0.133(15) 0.069(10) -0.014(12) 0.015(12) -0.080(14)

loop_
_atom_type_symbol
_atom_type_description
_atom_type_scat_dispersion_real
_atom_type_scat_dispersion_imag
_atom_type_scat_source
C C 0.0181 0.0091 'International Tables Vol C Tables 4.2.6.8 and 6.1.1.4'
H H 0.0000 0.0000 'International Tables Vol C Tables 4.2.6.8 and 6.1.1.4'
F F 0.0727 0.0534 'International Tables Vol C Tables 4.2.6.8 and 6.1.1.4'
N N 0.0311 0.0180 'International Tables Vol C Tables 4.2.6.8 and 6.1.1.4'
P P 0.2955 0.4335 'International Tables Vol C Tables 4.2.6.8 and 6.1.1.4'

loop_
_geom_angle_atom_site_label_1
_geom_angle_atom_site_label_2
_geom_angle_atom_site_label_3
_geom_angle
_geom_angle_site_symmetry_1
_geom_angle_site_symmetry_3
C9 N1 C8 119.7(4) . .
C13 N1 C8 120.2(4) . .
C13 N1 C9 119.9(4) . .
C28 N2 C1 121.1(4) . 2_666
C29 N2 C1 118.9(4) . 2_666
C29 N2 C28 119.6(4) . .
N2 C1 H1A 110.0 2_666 .
N2 C1 H1B 110.0 2_666 .
N2 C1 C2 108.6(4) 2_666 .
H1A C1 H1B 108.3 . .
C2 C1 H1A 110.0 . .
C2 C1 H1B 110.0 . .
C3 C2 C1 120.1(4) . .
C3 C2 C7 119.7(5) . .
C7 C2 C1 120.1(4) . .
C2 C3 H3 119.9 . .
C2 C3 C4 120.1(4) . .
C4 C3 H3 119.9 . .
C3 C4 H4 120.1 . .
C5 C4 C3 119.7(5) . .
C5 C4 H4 120.1 . .
C4 C5 C8 119.8(4) . .
C6 C5 C4 120.0(5) . .
C6 C5 C8 120.1(4) . .
C5 C6 H6 119.8 . .
C5 C6 C7 120.4(4) . .
C7 C6 H6 119.8 . .
C2 C7 C6 119.9(5) . .
C2 C7 H7 120.0 . .
C6 C7 H7 120.0 . .
N1 C8 C5 108.9(4) . .
N1 C8 H8A 109.9 . .
N1 C8 H8B 109.9 . .
C5 C8 H8A 109.9 . .
C5 C8 H8B 109.9 . .
H8A C8 H8B 108.3 . .
N1 C9 H9 119.6 . .
N1 C9 C10 120.9(5) . .
C10 C9 H9 119.6 . .
C9 C10 H10 119.6 . .
C9 C10 C11 120.8(5) . .
C11 C10 H10 119.6 . .
C10 C11 C14 121.8(5) . .
C12 C11 C10 116.2(4) . .
C12 C11 C14 122.0(5) . .
C11 C12 H12 119.6 . .
C13 C12 C11 120.9(5) . .
C13 C12 H12 119.6 . .
N1 C13 C12 121.3(5) . .
N1 C13 H13 119.4 . .
C12 C13 H13 119.4 . .
C15 C14 C11 122.9(5) . .
C19 C14 C11 120.2(5) . .
C19 C14 C15 116.8(5) . .
C14 C15 H15 119.1 . .
C16 C15 C14 121.7(5) . .
C16 C15 H15 119.1 . .
C15 C16 H16 119.2 . .
C15 C16 C17 121.6(5) . .
C17 C16 H16 119.2 . .
C16 C17 C20 122.3(5) . .
C18 C17 C16 117.1(5) . .
C18 C17 C20 120.6(5) . .
C17 C18 H18 119.3 . .
C17 C18 C19 121.4(5) . .
C19 C18 H18 119.3 . .
C14 C19 H19 119.3 . .
C18 C19 C14 121.4(5) . .
C18 C19 H19 119.3 . .
C21 C20 C17 122.9(5) . .
C21 C20 C25 116.8(5) . .
C25 C20 C17 120.3(5) . .
C20 C21 H21 119.1 . .
C22 C21 C20 121.8(5) . .
C22 C21 H21 119.1 . .
C21 C22 H22 119.0 . .
C21 C22 C23 122.0(5) . .
C23 C22 H22 119.0 . .
C22 C23 C26 123.0(5) . .
C24 C23 C22 115.9(5) . .
C24 C23 C26 121.1(5) . .
C23 C24 H24 118.7 . .
C25 C24 C23 122.7(5) . .
C25 C24 H24 118.7 . .
C20 C25 H25 119.6 . .
C24 C25 C20 120.8(5) . .
C24 C25 H25 119.6 . .
C27 C26 C23 122.7(5) . .
C30 C26 C23 121.0(5) . .
C30 C26 C27 116.3(4) . .
C26 C27 H27 119.6 . .
C28 C27 C26 120.8(5) . .
C28 C27 H27 119.6 . .
N2 C28 C27 120.6(5) . .
N2 C28 H28 119.7 . .
C27 C28 H28 119.7 . .
N2 C29 H29 119.3 . .
N2 C29 C30 121.3(5) . .
C30 C29 H29 119.3 . .
C26 C30 H30 119.3 . .
C29 C30 C26 121.3(5) . .
C29 C30 H30 119.3 . .
C32 C31 C36 109.6(19) . .
C32 C31 C48 132.1(18) . .
C48 C31 C36 117.9(17) . .
C31 C32 H32 114.8 . .
C33 C32 C31 130(2) . .
C33 C32 H32 114.8 . .
C32 C33 H33 118.2 . .
C32 C33 C34 124(2) . .
C34 C33 H33 118.2 . .
C33 C34 H34 129.6 . .
C35 C34 C33 101(2) . .
C35 C34 H34 129.6 . .
C34 C35 H35 109.8 . .
C34 C35 C36 140(2) . .
C36 C35 H35 109.8 . .
C35 C36 C31 114.2(19) . .
C37 C36 C31 119.2(17) . .
C37 C36 C35 126.5(19) . .
C36 C37 H37 120.1 . .
C38 C37 C36 120(2) . .
C38 C37 H37 120.1 . .
C37 C38 H38 118.0 . .
C37 C38 C39 124(2) . .
C39 C38 H38 118.0 . .
C38 C39 C40 116.9(17) . .
C38 C39 C48 114(2) . .
C40 C39 C48 129.1(19) . .
C39 C40 H40 121.0 . .
C39 C40 C41 118(2) . .
C41 C40 H40 121.0 . .
C40 C41 C46 112.8(19) . .
C42 C41 C40 117.4(19) . .
C42 C41 C46 130(2) . .
C41 C42 H42 123.3 . .
C43 C42 C41 113(2) . .
C43 C42 H42 123.3 . .
C42 C43 H43 121.0 . .
C44 C43 C42 118(2) . .
C44 C43 H43 121.0 . .
C43 C44 H44 116.3 . .
C43 C44 C45 127(2) . .
C45 C44 H44 116.3 . .
C44 C45 H45 121.9 . .
C44 C45 C46 116(2) . .
C46 C45 H45 121.9 . .
C45 C46 C41 115.2(18) . .
C45 C46 C47 115.9(16) . .
C47 C46 C41 128.9(19) . .
C46 C47 H47 120.8 . .
C46 C47 C48 118.3(19) . .
C48 C47 H47 120.8 . .
C39 C48 C31 125.2(19) . .
C47 C48 C31 122.1(19) . .
C47 C48 C39 112.7(16) . .
C50 C49 H49 120.1 . .
C66 C49 H49 120.1 . .
C66 C49 C50 119.8(19) . .
C49 C50 H50 119.6 . .
C49 C50 C51 121(2) . .
C51 C50 H50 119.6 . .
C50 C51 H51 119.2 . .
C52 C51 C50 121.5(19) . .
C52 C51 H51 119.2 . .
C51 C52 H52 123.0 . .
C53 C52 C51 114.0(19) . .
C53 C52 H52 123.0 . .
C52 C53 C54 109.8(17) . .
C52 C53 C66 127.9(17) . .
C54 C53 C66 122.1(17) . .
C53 C54 H54 123.1 . .
C55 C54 C53 114(2) . .
C55 C54 H54 123.1 . .
C54 C55 H55 116.0 . .
C54 C55 C56 128(2) . .
C56 C55 H55 116.0 . .
C57 C56 C55 126.2(17) . .
C57 C56 C65 116.9(16) . .
C65 C56 C55 116.9(16) . .
C56 C57 H57 116.2 . .
C56 C57 C58 127.6(19) . .
C58 C57 H57 116.2 . .
C59 C58 C57 124.6(17) . .
C59 C58 C63 121.8(17) . .
C63 C58 C57 113.4(16) . .
C58 C59 H59 120.7 . .
C60 C59 C58 118.5(19) . .
C60 C59 H59 120.7 . .
C59 C60 H60 119.9 . .
C61 C60 C59 120(2) . .
C61 C60 H60 119.9 . .
C60 C61 H61 119.5 . .
C60 C61 C62 121.1(18) . .
C62 C61 H61 119.5 . .
C61 C62 H62 120.4 . .
C63 C62 C61 119.2(17) . .
C63 C62 H62 120.4 . .
C58 C63 C64 121.5(15) . .
C62 C63 C58 119.1(15) . .
C62 C63 C64 119.3(14) . .
C63 C64 H64 119.0 . .
C65 C64 C63 122.0(15) . .
C65 C64 H64 119.0 . .
C56 C65 C66 115.7(14) . .
C64 C65 C56 118.5(13) . .
C64 C65 C66 125.8(14) . .
C49 C66 C53 115.8(16) . .
C49 C66 C65 120.6(14) . .
C53 C66 C65 123.5(15) . .
F1 P1 F2 178.1(3) . .
F1 P1 F6 83.6(8) . .
F1 P1 F4A 82.6(7) . .
F2 P1 F6 94.6(8) . .
F3 P1 F1 96.4(7) . .
F3 P1 F2 82.8(8) . .
F3 P1 F6 82.6(7) . .
F4 P1 F1 101.7(13) . .
F4 P1 F2 80.2(12) . .
F4 P1 F3 102.8(11) . .
F4 P1 F5 89.3(10) . .
F4 P1 F6 171.9(11) . .
F5 P1 F1 86.9(8) . .
F5 P1 F2 93.4(8) . .
F5 P1 F3 166.5(10) . .
F5 P1 F6 84.8(7) . .
F3A P1 F1 90.2(7) . .
F3A P1 F2 88.0(7) . .
F3A P1 F4A 89.3(11) . .
F3A P1 F5A 168.7(16) . .
F4A P1 F2 97.7(7) . .
F5A P1 F1 87.9(13) . .
F5A P1 F2 94.0(13) . .
F5A P1 F4A 79.4(15) . .
F6A P1 F1 98.8(12) . .
F6A P1 F2 81.0(12) . .
F6A P1 F3A 94.4(13) . .
F6A P1 F4A 176.0(12) . .
F6A P1 F5A 96.8(14) . .
F7 P2 F8 178.4(2) . .
F7 P2 F11 95.0(4) . .
F7 P2 F12 92.3(3) . .
F7 P2 F9A 91.9(6) . .
F7 P2 F10A 90.8(4) . .
F8 P2 F11 85.4(4) . .
F8 P2 F12 89.2(3) . .
F8 P2 F10A 87.7(4) . .
F9 P2 F7 86.7(6) . .
F9 P2 F8 92.9(6) . .
F9 P2 F10 94.1(7) . .
F9 P2 F11 177.3(5) . .
F9 P2 F12 92.3(6) . .
F10 P2 F7 90.7(4) . .
F10 P2 F8 87.9(4) . .
F10 P2 F11 88.1(5) . .
F10 P2 F12 173.1(5) . .
F12 P2 F11 85.5(5) . .
F9A P2 F8 88.5(6) . .
F9A P2 F10A 90.3(10) . .
F11A P2 F7 86.8(4) . .
F11A P2 F8 92.7(4) . .
F11A P2 F9A 177.9(8) . .
F11A P2 F10A 88.1(8) . .
F12A P2 F7 84.2(6) . .
F12A P2 F8 97.3(6) . .
F12A P2 F9A 91.7(10) . .
F12A P2 F10A 174.7(7) . .
F12A P2 F11A 89.9(8) . .
N3 C67 C68 178.6(6) . .
C67 C68 H68A 109.5 . .
C67 C68 H68B 109.5 . .
C67 C68 H68C 109.5 . .
H68A C68 H68B 109.5 . .
H68A C68 H68C 109.5 . .
H68B C68 H68C 109.5 . .
N4 C69 C70 176(3) . .
C69 C70 H70D 109.5 . .
C69 C70 H70E 109.5 . .
C69 C70 H70F 109.5 . .
H70D C70 H70E 109.5 . .
H70D C70 H70F 109.5 . .
H70E C70 H70F 109.5 . .
N4A C69A C70A 155(3) . .
C69A C70A H70A 109.5 . .
C69A C70A H70B 109.5 . .
C69A C70A H70C 109.5 . .
H70A C70A H70B 109.5 . .
H70A C70A H70C 109.5 . .
H70B C70A H70C 109.5 . .

loop_
_geom_bond_atom_site_label_1
_geom_bond_atom_site_label_2
_geom_bond_distance
_geom_bond_site_symmetry_2
N1 C8 1.492(6) .
N1 C9 1.348(6) .
N1 C13 1.341(6) .
N2 C1 1.499(6) 2_666
N2 C28 1.357(6) .
N2 C29 1.354(6) .
C1 N2 1.499(6) 2_666
C1 H1A 0.9900 .
C1 H1B 0.9900 .
C1 C2 1.500(7) .
C2 C3 1.391(7) .
C2 C7 1.396(7) .
C3 H3 0.9500 .
C3 C4 1.402(7) .
C4 H4 0.9500 .
C4 C5 1.398(7) .
C5 C6 1.380(7) .
C5 C8 1.515(7) .
C6 H6 0.9500 .
C6 C7 1.397(7) .
C7 H7 0.9500 .
C8 H8A 0.9900 .
C8 H8B 0.9900 .
C9 H9 0.9500 .
C9 C10 1.373(7) .
C10 H10 0.9500 .
C10 C11 1.400(7) .
C11 C12 1.399(7) .
C11 C14 1.473(7) .
C12 H12 0.9500 .
C12 C13 1.369(7) .
C13 H13 0.9500 .
C14 C15 1.400(7) .
C14 C19 1.395(7) .
C15 H15 0.9500 .
C15 C16 1.374(7) .
C16 H16 0.9500 .
C16 C17 1.399(7) .
C17 C18 1.389(8) .
C17 C20 1.477(7) .
C18 H18 0.9500 .
C18 C19 1.391(7) .
C19 H19 0.9500 .
C20 C21 1.381(8) .
C20 C25 1.391(8) .
C21 H21 0.9500 .
C21 C22 1.379(8) .
C22 H22 0.9500 .
C22 C23 1.387(7) .
C23 C24 1.383(8) .
C23 C26 1.477(7) .
C24 H24 0.9500 .
C24 C25 1.382(8) .
C25 H25 0.9500 .
C26 C27 1.412(7) .
C26 C30 1.389(7) .
C27 H27 0.9500 .
C27 C28 1.374(7) .
C28 H28 0.9500 .
C29 H29 0.9500 .
C29 C30 1.364(7) .
C30 H30 0.9500 .
C31 C32 1.451(8) .
C31 C36 1.457(8) .
C31 C48 1.454(8) .
C32 H32 0.9500 .
C32 C33 1.447(9) .
C33 H33 0.9500 .
C33 C34 1.452(9) .
C34 H34 0.9500 .
C34 C35 1.449(9) .
C35 H35 0.9500 .
C35 C36 1.456(8) .
C36 C37 1.452(9) .
C37 H37 0.9500 .
C37 C38 1.445(9) .
C38 H38 0.9500 .
C38 C39 1.447(9) .
C39 C40 1.451(9) .
C39 C48 1.453(9) .
C40 H40 0.9500 .
C40 C41 1.451(9) .
C41 C42 1.451(9) .
C41 C46 1.456(9) .
C42 H42 0.9500 .
C42 C43 1.450(9) .
C43 H43 0.9500 .
C43 C44 1.442(9) .
C44 H44 0.9500 .
C44 C45 1.447(9) .
C45 H45 0.9500 .
C45 C46 1.446(9) .
C46 C47 1.449(9) .
C47 H47 0.9500 .
C47 C48 1.450(8) .
C49 H49 0.9500 .
C49 C50 1.391(14) .
C49 C66 1.370(14) .
C50 H50 0.9500 .
C50 C51 1.408(14) .
C51 H51 0.9500 .
C51 C52 1.376(14) .
C52 H52 0.9500 .
C52 C53 1.366(14) .
C53 C54 1.370(14) .
C53 C66 1.397(13) .
C54 H54 0.9500 .
C54 C55 1.370(14) .
C55 H55 0.9500 .
C55 C56 1.419(14) .
C56 C57 1.403(14) .
C56 C65 1.410(13) .
C57 H57 0.9500 .
C57 C58 1.411(14) .
C58 C59 1.401(14) .
C58 C63 1.407(13) .
C59 H59 0.9500 .
C59 C60 1.398(14) .
C60 H60 0.9500 .
C60 C61 1.398(14) .
C61 H61 0.9500 .
C61 C62 1.408(14) .
C62 H62 0.9500 .
C62 C63 1.397(13) .
C63 C64 1.425(13) .
C64 H64 0.9500 .
C64 C65 1.404(13) .
C65 C66 1.412(13) .
P1 F1 1.578(5) .
P1 F2 1.611(6) .
P1 F3 1.560(9) .
P1 F4 1.502(12) .
P1 F5 1.556(9) .
P1 F6 1.617(10) .
P1 F3A 1.499(11) .
P1 F4A 1.593(11) .
P1 F5A 1.519(11) .
P1 F6A 1.499(11) .
P2 F7 1.596(4) .
P2 F8 1.601(3) .
P2 F9 1.513(11) .
P2 F10 1.582(8) .
P2 F11 1.616(9) .
P2 F12 1.606(8) .
P2 F9A 1.596(12) .
P2 F10A 1.631(9) .
P2 F11A 1.562(8) .
P2 F12A 1.545(11) .
N3 C67 1.140(7) .
C67 C68 1.458(8) .
C68 H68A 0.9800 .
C68 H68B 0.9800 .
C68 H68C 0.9800 .
N4 C69 1.195(18) .
C69 C70 1.43(2) .
C70 H70D 0.9800 .
C70 H70E 0.9800 .
C70 H70F 0.9800 .
N4A C69A 1.218(10) .
C69A C70A 1.424(10) .
C70A H70A 0.9800 .
C70A H70B 0.9800 .
C70A H70C 0.9800 .

loop_
_geom_torsion_atom_site_label_1
_geom_torsion_atom_site_label_2
_geom_torsion_atom_site_label_3
_geom_torsion_atom_site_label_4
_geom_torsion
_geom_torsion_site_symmetry_1
N1 C9 C10 C11 0.2(8) .
N2 C1 C2 C3 -91.6(5) 2_666
N2 C1 C2 C7 84.3(5) 2_666
N2 C29 C30 C26 0.5(8) .
C1 N2 C28 C27 -172.6(5) 2_666
C1 N2 C29 C30 171.9(4) 2_666
C1 C2 C3 C4 173.3(4) .
C1 C2 C7 C6 -173.2(4) .
C2 C3 C4 C5 0.0(6) .
C3 C2 C7 C6 2.7(7) .
C3 C4 C5 C6 2.7(7) .
C3 C4 C5 C8 -173.6(4) .
C4 C5 C6 C7 -2.6(7) .
C4 C5 C8 N1 87.6(5) .
C5 C6 C7 C2 -0.1(7) .
C6 C5 C8 N1 -88.6(5) .
C7 C2 C3 C4 -2.6(6) .
C8 N1 C9 C10 172.4(4) .
C8 N1 C13 C12 -173.2(5) .
C8 C5 C6 C7 173.6(4) .
C9 N1 C8 C5 -82.5(5) .
C9 N1 C13 C12 1.8(8) .
C9 C10 C11 C12 2.9(7) .
C9 C10 C11 C14 -175.4(5) .
C10 C11 C12 C13 -3.7(7) .
C10 C11 C14 C15 -21.0(8) .
C10 C11 C14 C19 155.1(5) .
C11 C12 C13 N1 1.4(8) .
C11 C14 C15 C16 176.9(5) .
C11 C14 C19 C18 -176.1(5) .
C12 C11 C14 C15 160.9(5) .
C12 C11 C14 C19 -23.1(7) .
C13 N1 C8 C5 92.6(5) .
C13 N1 C9 C10 -2.7(8) .
C14 C11 C12 C13 174.6(5) .
C14 C15 C16 C17 -0.7(8) .
C15 C14 C19 C18 0.2(8) .
C15 C16 C17 C18 -0.4(8) .
C15 C16 C17 C20 -178.8(5) .
C16 C17 C18 C19 1.4(8) .
C16 C17 C20 C21 18.1(8) .
C16 C17 C20 C25 -160.9(6) .
C17 C18 C19 C14 -1.4(9) .
C17 C20 C21 C22 179.6(6) .
C17 C20 C25 C24 -179.1(6) .
C18 C17 C20 C21 -160.2(6) .
C18 C17 C20 C25 20.8(8) .
C19 C14 C15 C16 0.8(8) .
C20 C17 C18 C19 179.8(5) .
C20 C21 C22 C23 -0.8(11) .
C21 C20 C25 C24 1.9(10) .
C21 C22 C23 C24 2.5(10) .
C21 C22 C23 C26 -176.9(6) .
C22 C23 C24 C25 -2.1(10) .
C22 C23 C26 C27 -18.1(8) .
C22 C23 C26 C30 161.4(6) .
C23 C24 C25 C20 -0.1(11) .
C23 C26 C27 C28 177.6(5) .
C23 C26 C30 C29 -178.5(5) .
C24 C23 C26 C27 162.6(6) .
C24 C23 C26 C30 -17.9(8) .
C25 C20 C21 C22 -1.4(10) .
C26 C23 C24 C25 177.4(6) .
C26 C27 C28 N2 1.3(8) .
C27 C26 C30 C29 1.1(7) .
C28 N2 C29 C30 -1.2(7) .
C29 N2 C28 C27 0.3(7) .
C30 C26 C27 C28 -2.0(7) .
C31 C32 C33 C34 7(5) .
C31 C36 C37 C38 -2(4) .
C32 C31 C36 C35 -5(3) .
C32 C31 C36 C37 176(2) .
C32 C31 C48 C39 -173(3) .
C32 C31 C48 C47 8(5) .
C32 C33 C34 C35 -11(3) .
C33 C34 C35 C36 10(4) .
C34 C35 C36 C31 -2(4) .
C34 C35 C36 C37 177(3) .
C35 C36 C37 C38 178(2) .
C36 C31 C32 C33 3(4) .
C36 C31 C48 C39 -1(4) .
C36 C31 C48 C47 -180(2) .
C36 C37 C38 C39 2(4) .
C37 C38 C39 C40 -178(3) .
C37 C38 C39 C48 -1(4) .
C38 C39 C40 C41 179(2) .
C38 C39 C48 C31 1(4) .
C38 C39 C48 C47 179(2) .
C39 C40 C41 C42 180(3) .
C39 C40 C41 C46 -2(4) .
C40 C39 C48 C31 177(3) .
C40 C39 C48 C47 -5(4) .
C40 C41 C42 C43 -179(2) .
C40 C41 C46 C45 179(2) .
C40 C41 C46 C47 2(4) .
C41 C42 C43 C44 -3(4) .
C41 C46 C47 C48 -3(4) .
C42 C41 C46 C45 -3(4) .
C42 C41 C46 C47 -180(3) .
C42 C43 C44 C45 6(4) .
C43 C44 C45 C46 -6(4) .
C44 C45 C46 C41 4(3) .
C44 C45 C46 C47 -179(2) .
C45 C46 C47 C48 -180(2) .
C46 C41 C42 C43 2(4) .
C46 C47 C48 C31 -178(2) .
C46 C47 C48 C39 4(3) .
C48 C31 C32 C33 175(3) .
C48 C31 C36 C35 -179(2) .
C48 C31 C36 C37 2(4) .
C48 C39 C40 C41 4(4) .
C49 C50 C51 C52 3(3) .
C50 C49 C66 C53 2(3) .
C50 C49 C66 C65 -178.9(19) .
C50 C51 C52 C53 -4(3) .
C51 C52 C53 C54 -180(2) .
C51 C52 C53 C66 4(4) .
C52 C53 C54 C55 -179(2) .
C52 C53 C66 C49 -3(4) .
C52 C53 C66 C65 178(2) .
C53 C54 C55 C56 3(4) .
C54 C53 C66 C49 -179(2) .
C54 C53 C66 C65 2(4) .
C54 C55 C56 C57 177(2) .
C54 C55 C56 C65 -2(4) .
C55 C56 C57 C58 -179(3) .
C55 C56 C65 C64 179.5(14) .
C55 C56 C65 C66 2(3) .
C56 C57 C58 C59 -178(2) .
C56 C57 C58 C63 -2(4) .
C56 C65 C66 C49 179(2) .
C56 C65 C66 C53 -2(3) .
C57 C56 C65 C64 0(4) .
C57 C56 C65 C66 -178(2) .
C57 C58 C59 C60 178(2) .
C57 C58 C63 C62 -179.2(19) .
C57 C58 C63 C64 4(3) .
C58 C59 C60 C61 0(3) .
C58 C63 C64 C65 -3(3) .
C59 C58 C63 C62 -3(4) .
C59 C58 C63 C64 179(2) .
C59 C60 C61 C62 -1(3) .
C60 C61 C62 C63 0(3) .
C61 C62 C63 C58 2(3) .
C61 C62 C63 C64 179.5(18) .
C62 C63 C64 C65 179.4(19) .
C63 C58 C59 C60 3(4) .
C63 C64 C65 C56 1(4) .
C63 C64 C65 C66 179(2) .
C64 C65 C66 C49 2(4) .
C64 C65 C66 C53 -179(2) .
C65 C56 C57 C58 1(4) .
C66 C49 C50 C51 -2(3) .
C66 C53 C54 C55 -2(3) .
